data_7003457
loop_
_publ_author_name
'Macdonald, Charles L. B.'
'Gorden, John D.'
'Voigt, Andreas'
'Filipponi, Silvia'
'Cowley, Alan H.'

_publ_section_title
;
 Group 13 decamethylmetallocenium cations
;
_journal_issue 9
_journal_name_full 'Dalton Transactions'
_journal_page_first 1161
_journal_page_last 1176
_journal_paper_doi 10.1039/b716220k
_journal_year 2008
_chemical_formula_sum 'C26 H30 F5 Ga'
_chemical_formula_weight 507.22
_chemical_name_systematic
;
?
;
_space_group_IT_number 14
_symmetry_cell_setting monoclinic
_symmetry_space_group_name_Hall '-P 2yn'
_symmetry_space_group_name_H-M 'P 1 21/n 1'
_atom_sites_solution_hydrogens geom
_atom_sites_solution_primary direct
_atom_sites_solution_secondary difmap
_audit_creation_method SHELXL-97
_cell_angle_alpha 90.00
_cell_angle_beta 95.3840(10)
_cell_angle_gamma 90.00
_cell_formula_units_Z 4
_cell_length_a 9.7661(2)
_cell_length_b 16.3514(4)
_cell_length_c 15.2095(4)
_cell_measurement_reflns_used 33064
_cell_measurement_temperature 133(2)
_cell_measurement_theta_max 27.48
_cell_measurement_theta_min 2.96
_cell_volume 2418.08(10)
_computing_cell_refinement DENZO-SMN
_computing_data_collection 'Collect software, Nonius B.V. 1998'
_computing_data_reduction DENZO-SMN
_computing_molecular_graphics 'SHELXTL-Plus, XP, Siemens, 1994'
_computing_publication_material 'SHELXTL-Plus, XCIF, Siemens, 1994'
_computing_structure_refinement 'SHELXL-97 (Sheldrick, 1997)'
_computing_structure_solution 'SHELXS-86 (Sheldrick, 1990)'
_diffrn_ambient_temperature 133(2)
_diffrn_measured_fraction_theta_full 0.995
_diffrn_measured_fraction_theta_max 0.995
_diffrn_measurement_device_type 'Nonius KAPPA-CCD'
_diffrn_measurement_method '\w scans'
_diffrn_radiation_monochromator graphite
_diffrn_radiation_source 'fine-focus sealed tube'
_diffrn_radiation_type MoK\a
_diffrn_radiation_wavelength 0.71073
_diffrn_reflns_av_R_equivalents 0.0479
_diffrn_reflns_av_sigmaI/netI 0.0424
_diffrn_reflns_limit_h_max 12
_diffrn_reflns_limit_h_min -11
_diffrn_reflns_limit_k_max 21
_diffrn_reflns_limit_k_min -19
_diffrn_reflns_limit_l_max 19
_diffrn_reflns_limit_l_min -19
_diffrn_reflns_number 33064
_diffrn_reflns_theta_full 27.48
_diffrn_reflns_theta_max 27.48
_diffrn_reflns_theta_min 2.96
_exptl_absorpt_coefficient_mu 1.187
_exptl_absorpt_correction_T_max 0.8905
_exptl_absorpt_correction_T_min 0.7972
_exptl_absorpt_correction_type multi-scan
_exptl_crystal_colour yellow
_exptl_crystal_density_diffrn 1.393
_exptl_crystal_description prism
_exptl_crystal_F_000 1048
_exptl_crystal_size_max 0.20
_exptl_crystal_size_mid 0.20
_exptl_crystal_size_min 0.10
_refine_diff_density_max 0.441
_refine_diff_density_min -0.524
_refine_diff_density_rms 0.064
_refine_ls_extinction_method none
_refine_ls_goodness_of_fit_ref 1.033
_refine_ls_hydrogen_treatment constr
_refine_ls_matrix_type full
_refine_ls_number_parameters 330
_refine_ls_number_reflns 5518
_refine_ls_number_restraints 0
_refine_ls_restrained_S_all 1.033
_refine_ls_R_factor_all 0.0634
_refine_ls_R_factor_gt 0.0403
_refine_ls_shift/su_max 0.028
_refine_ls_shift/su_mean 0.000
_refine_ls_structure_factor_coef Fsqd
_refine_ls_weighting_details 'calc w=1/[\s^2^(Fo^2^)+(0.0267P)^2^+2.2683P] where P=(Fo^2^+2Fc^2^)/3'
_refine_ls_weighting_scheme calc
_refine_ls_wR_factor_gt 0.0744
_refine_ls_wR_factor_ref 0.0858
_reflns_number_gt 4219
_reflns_number_total 5518
_reflns_threshold_expression >2sigma(I)
_cod_data_source_file b716220k.txt
_cod_data_source_block 11
_cod_depositor_comments
;
The following automatic conversions were performed:
'_symmetry_cell_setting' value 'Monoclinic' changed to 'monoclinic'
according to '/home/saulius/struct/CIF-dictionaries/cif_core.dic'
dictionary named 'cif_core.dic' version 2.4.1 from 2010-06-29.

Automatic conversion script
Id: cif_fix_enum 1527 2010-12-29 10:47:43Z saulius 
;
_cod_original_sg_symbol_H-M P2(1)/n
_cod_database_code 7003457

loop_
_symmetry_equiv_pos_as_xyz
'x, y, z'
'-x+1/2, y+1/2, -z+1/2'
'-x, -y, -z'
'x-1/2, -y-1/2, z-1/2'

loop_
_atom_site_label
_atom_site_type_symbol
_atom_site_fract_x
_atom_site_fract_y
_atom_site_fract_z
_atom_site_U_iso_or_equiv
_atom_site_adp_type
_atom_site_occupancy
_atom_site_symmetry_multiplicity
_atom_site_calc_flag
_atom_site_refinement_flags
_atom_site_disorder_assembly
_atom_site_disorder_group
Ga Ga 0.74741(2) 0.292378(15) 0.560730(16) 0.02678(8) Uani 1 1 d . . .
F2 F 1.01568(13) 0.18678(9) 0.56774(10) 0.0422(4) Uani 1 1 d . A .
F3 F 1.09108(19) 0.06526(10) 0.46351(13) 0.0694(6) Uani 1 1 d . . .
F4 F 0.9129(3) 0.00956(11) 0.32830(13) 0.0889(7) Uani 1 1 d . A .
F5 F 0.6604(2) 0.07872(12) 0.29675(11) 0.0797(6) Uani 1 1 d . . .
F6 F 0.58776(15) 0.20405(10) 0.39702(10) 0.0506(4) Uani 1 1 d . A .
C11 C 0.5767(4) 0.2726(3) 0.6408(3) 0.0273(7) Uiso 0.677(4) 1 d P A 1
C12 C 0.7092(7) 0.2641(3) 0.6966(4) 0.0270(12) Uani 0.677(4) 1 d P A 1
C13 C 0.7420(6) 0.1793(4) 0.6954(4) 0.0311(12) Uani 0.677(4) 1 d P A 1
C14 C 0.6347(9) 0.1340(5) 0.6419(6) 0.0392(18) Uani 0.677(4) 1 d P A 1
C15 C 0.5296(11) 0.1926(4) 0.6091(7) 0.0279(13) Uani 0.677(4) 1 d P A 1
C111 C 0.4801(5) 0.3456(3) 0.6487(4) 0.0444(12) Uani 0.677(4) 1 d P A 1
H11A H 0.4215 0.3355 0.6965 0.067 Uiso 0.677(4) 1 calc PR A 1
H11B H 0.4223 0.3527 0.5930 0.067 Uiso 0.677(4) 1 calc PR A 1
H11C H 0.5346 0.3952 0.6617 0.067 Uiso 0.677(4) 1 calc PR A 1
C121 C 0.7708(5) 0.3256(3) 0.7639(3) 0.0485(12) Uani 0.677(4) 1 d P A 1
H12A H 0.7374 0.3144 0.8215 0.073 Uiso 0.677(4) 1 calc PR A 1
H12B H 0.7435 0.3810 0.7449 0.073 Uiso 0.677(4) 1 calc PR A 1
H12C H 0.8713 0.3212 0.7688 0.073 Uiso 0.677(4) 1 calc PR A 1
C131 C 0.8677(5) 0.1421(4) 0.7433(3) 0.0622(16) Uani 0.677(4) 1 d P A 1
H13A H 0.9384 0.1843 0.7548 0.093 Uiso 0.677(4) 1 calc PR A 1
H13B H 0.9026 0.0987 0.7070 0.093 Uiso 0.677(4) 1 calc PR A 1
H13C H 0.8443 0.1190 0.7994 0.093 Uiso 0.677(4) 1 calc PR A 1
C141 C 0.6372(6) 0.0480(3) 0.6222(4) 0.0618(15) Uani 0.677(4) 1 d P A 1
H14A H 0.5478 0.0237 0.6311 0.093 Uiso 0.677(4) 1 calc PR A 1
H14B H 0.7091 0.0213 0.6615 0.093 Uiso 0.677(4) 1 calc PR A 1
H14C H 0.6566 0.0403 0.5607 0.093 Uiso 0.677(4) 1 calc PR A 1
C151 C 0.4036(7) 0.1758(4) 0.5546(4) 0.0585(18) Uani 0.677(4) 1 d P A 1
H15A H 0.4126 0.1239 0.5233 0.088 Uiso 0.677(4) 1 calc PR A 1
H15B H 0.3855 0.2200 0.5116 0.088 Uiso 0.677(4) 1 calc PR A 1
H15C H 0.3273 0.1719 0.5919 0.088 Uiso 0.677(4) 1 calc PR A 1
C41 C 0.6030(10) 0.2778(6) 0.6531(6) 0.0273(7) Uiso 0.323(4) 1 d P A 2
C42 C 0.7247(17) 0.2346(9) 0.6959(11) 0.0270(12) Uani 0.323(4) 1 d P A 2
C43 C 0.7169(16) 0.1546(10) 0.6740(8) 0.0311(12) Uani 0.323(4) 1 d P A 2
C44 C 0.602(3) 0.1481(14) 0.6266(16) 0.0392(18) Uani 0.323(4) 1 d P A 2
C45 C 0.541(3) 0.2150(11) 0.6107(18) 0.0279(13) Uani 0.323(4) 1 d P A 2
C411 C 0.5333(11) 0.3504(8) 0.6802(8) 0.0444(12) Uani 0.323(4) 1 d P A 2
H41A H 0.4687 0.3354 0.7230 0.067 Uiso 0.323(4) 1 calc PR A 2
H41B H 0.4829 0.3758 0.6285 0.067 Uiso 0.323(4) 1 calc PR A 2
H41C H 0.6011 0.3892 0.7074 0.067 Uiso 0.323(4) 1 calc PR A 2
C421 C 0.8235(11) 0.2788(7) 0.7626(6) 0.0485(12) Uani 0.323(4) 1 d P A 2
H42A H 0.7965 0.2693 0.8222 0.073 Uiso 0.323(4) 1 calc PR A 2
H42B H 0.8209 0.3376 0.7500 0.073 Uiso 0.323(4) 1 calc PR A 2
H42C H 0.9170 0.2582 0.7588 0.073 Uiso 0.323(4) 1 calc PR A 2
C431 C 0.8290(11) 0.0927(8) 0.7060(7) 0.0622(16) Uani 0.323(4) 1 d P A 2
H43A H 0.9165 0.1214 0.7195 0.093 Uiso 0.323(4) 1 calc PR A 2
H43B H 0.8387 0.0520 0.6597 0.093 Uiso 0.323(4) 1 calc PR A 2
H43C H 0.8031 0.0652 0.7593 0.093 Uiso 0.323(4) 1 calc PR A 2
C441 C 0.5617(14) 0.0533(7) 0.5832(9) 0.0618(15) Uani 0.323(4) 1 d P A 2
H44A H 0.5749 0.0121 0.6300 0.093 Uiso 0.323(4) 1 calc PR A 2
H44B H 0.6218 0.0409 0.5369 0.093 Uiso 0.323(4) 1 calc PR A 2
H44C H 0.4656 0.0528 0.5580 0.093 Uiso 0.323(4) 1 calc PR A 2
C451 C 0.3908(16) 0.2187(8) 0.5538(11) 0.0585(18) Uani 0.323(4) 1 d P A 2
H45A H 0.3810 0.1718 0.5135 0.088 Uiso 0.323(4) 1 calc PR A 2
H45B H 0.3830 0.2695 0.5197 0.088 Uiso 0.323(4) 1 calc PR A 2
H45C H 0.3183 0.2168 0.5941 0.088 Uiso 0.323(4) 1 calc PR A 2
C21 C 0.8158(2) 0.40559(14) 0.52861(15) 0.0327(5) Uani 1 1 d . A .
C22 C 0.9570(2) 0.37879(15) 0.51726(16) 0.0348(5) Uani 1 1 d . . .
C23 C 0.9607(2) 0.35420(14) 0.43134(16) 0.0336(5) Uani 1 1 d . A .
C24 C 0.8292(3) 0.36787(14) 0.38361(15) 0.0351(5) Uani 1 1 d . . .
C25 C 0.7419(3) 0.40050(14) 0.44006(16) 0.0357(5) Uani 1 1 d . A .
C211 C 0.7897(3) 0.47581(16) 0.59050(19) 0.0487(7) Uani 1 1 d . . .
H21A H 0.8419 0.4667 0.6479 0.073 Uiso 1 1 calc R A .
H21B H 0.6914 0.4786 0.5983 0.073 Uiso 1 1 calc R . .
H21C H 0.8191 0.5273 0.5652 0.073 Uiso 1 1 calc R . .
C221 C 1.0724(3) 0.38186(19) 0.58929(19) 0.0508(7) Uani 1 1 d . A .
H22A H 1.0408 0.3601 0.6439 0.076 Uiso 1 1 calc R . .
H22B H 1.1025 0.4386 0.5987 0.076 Uiso 1 1 calc R . .
H22C H 1.1495 0.3488 0.5724 0.076 Uiso 1 1 calc R . .
C231 C 1.0778(3) 0.31432(16) 0.39029(19) 0.0455(7) Uani 1 1 d . . .
H23A H 1.1016 0.3471 0.3399 0.068 Uiso 1 1 calc R A .
H23B H 1.0504 0.2593 0.3700 0.068 Uiso 1 1 calc R . .
H23C H 1.1577 0.3106 0.4341 0.068 Uiso 1 1 calc R . .
C241 C 0.7951(3) 0.34682(18) 0.28812(17) 0.0518(7) Uani 1 1 d . A .
H24A H 0.7964 0.2873 0.2809 0.078 Uiso 1 1 calc R . .
H24B H 0.8632 0.3716 0.2529 0.078 Uiso 1 1 calc R . .
H24C H 0.7034 0.3678 0.2682 0.078 Uiso 1 1 calc R . .
C251 C 0.5973(3) 0.4302(2) 0.4180(2) 0.0585(8) Uani 1 1 d . . .
H25A H 0.5872 0.4847 0.4435 0.088 Uiso 1 1 calc R A .
H25B H 0.5330 0.3923 0.4424 0.088 Uiso 1 1 calc R . .
H25C H 0.5774 0.4331 0.3537 0.088 Uiso 1 1 calc R . .
C31 C 0.7980(2) 0.19909(13) 0.48675(14) 0.0270(5) Uani 1 1 d . A .
C32 C 0.9248(2) 0.16143(14) 0.50073(15) 0.0325(5) Uani 1 1 d . . .
C33 C 0.9650(3) 0.09888(15) 0.44830(19) 0.0453(7) Uani 1 1 d . A .
C34 C 0.8755(4) 0.07116(16) 0.37984(19) 0.0538(8) Uani 1 1 d . . .
C35 C 0.7484(3) 0.10622(17) 0.36377(17) 0.0496(7) Uani 1 1 d . A .
C36 C 0.7126(3) 0.16940(15) 0.41702(15) 0.0362(5) Uani 1 1 d . . .

loop_
_atom_site_aniso_label
_atom_site_aniso_U_11
_atom_site_aniso_U_22
_atom_site_aniso_U_33
_atom_site_aniso_U_23
_atom_site_aniso_U_13
_atom_site_aniso_U_12
Ga 0.02647(13) 0.02739(14) 0.02753(13) -0.00059(11) 0.00802(9) 0.00248(10)
F2 0.0289(7) 0.0521(9) 0.0456(9) 0.0081(7) 0.0028(6) 0.0094(6)
F3 0.0726(12) 0.0504(10) 0.0916(14) 0.0178(9) 0.0420(10) 0.0366(9)
F4 0.161(2) 0.0413(10) 0.0722(13) -0.0190(9) 0.0538(14) 0.0135(12)
F5 0.1285(18) 0.0728(13) 0.0359(10) -0.0201(9) -0.0022(10) -0.0281(12)
F6 0.0425(9) 0.0689(11) 0.0377(8) 0.0010(8) -0.0106(7) -0.0017(8)
C12 0.029(2) 0.034(3) 0.0186(12) 0.001(3) 0.0069(13) -0.005(3)
C13 0.027(3) 0.046(5) 0.021(3) 0.008(2) 0.005(2) 0.005(2)
C14 0.051(6) 0.021(4) 0.051(4) 0.018(2) 0.032(4) 0.016(2)
C15 0.024(2) 0.027(5) 0.0339(14) -0.008(3) 0.0078(14) -0.018(3)
C111 0.036(3) 0.048(2) 0.053(4) 0.007(3) 0.022(2) 0.010(3)
C121 0.056(3) 0.062(3) 0.0278(16) -0.002(2) 0.0039(19) -0.027(2)
C131 0.047(3) 0.090(4) 0.052(3) 0.036(3) 0.018(2) 0.029(3)
C141 0.086(5) 0.038(2) 0.067(4) 0.004(3) 0.038(3) -0.003(3)
C151 0.037(2) 0.090(5) 0.049(2) -0.017(4) 0.0058(16) -0.026(4)
C42 0.029(2) 0.034(3) 0.0186(12) 0.001(3) 0.0069(13) -0.005(3)
C43 0.027(3) 0.046(5) 0.021(3) 0.008(2) 0.005(2) 0.005(2)
C44 0.051(6) 0.021(4) 0.051(4) 0.018(2) 0.032(4) 0.016(2)
C45 0.024(2) 0.027(5) 0.0339(14) -0.008(3) 0.0078(14) -0.018(3)
C411 0.036(3) 0.048(2) 0.053(4) 0.007(3) 0.022(2) 0.010(3)
C421 0.056(3) 0.062(3) 0.0278(16) -0.002(2) 0.0039(19) -0.027(2)
C431 0.047(3) 0.090(4) 0.052(3) 0.036(3) 0.018(2) 0.029(3)
C441 0.086(5) 0.038(2) 0.067(4) 0.004(3) 0.038(3) -0.003(3)
C451 0.037(2) 0.090(5) 0.049(2) -0.017(4) 0.0058(16) -0.026(4)
C21 0.0406(13) 0.0281(12) 0.0318(12) -0.0017(10) 0.0165(10) -0.0005(10)
C22 0.0373(13) 0.0320(13) 0.0370(13) -0.0011(10) 0.0141(11) -0.0077(10)
C23 0.0408(14) 0.0267(12) 0.0365(13) 0.0009(10) 0.0203(11) -0.0025(10)
C24 0.0516(15) 0.0287(12) 0.0267(12) 0.0051(10) 0.0122(11) 0.0050(11)
C25 0.0480(14) 0.0276(12) 0.0331(12) 0.0054(10) 0.0114(11) 0.0098(11)
C211 0.0685(19) 0.0329(14) 0.0492(16) -0.0104(12) 0.0290(14) -0.0085(13)
C221 0.0435(15) 0.0629(19) 0.0467(16) -0.0089(14) 0.0079(13) -0.0160(14)
C231 0.0478(16) 0.0405(15) 0.0525(17) -0.0047(12) 0.0279(13) -0.0024(12)
C241 0.076(2) 0.0511(17) 0.0294(14) 0.0042(12) 0.0132(13) 0.0117(15)
C251 0.064(2) 0.063(2) 0.0491(17) 0.0070(15) 0.0068(15) 0.0345(16)
C31 0.0315(11) 0.0262(11) 0.0243(11) 0.0039(9) 0.0071(9) 0.0023(9)
C32 0.0379(13) 0.0293(12) 0.0315(12) 0.0068(10) 0.0093(10) 0.0046(10)
C33 0.0560(17) 0.0308(13) 0.0536(17) 0.0115(12) 0.0286(14) 0.0183(12)
C34 0.096(2) 0.0271(14) 0.0431(16) -0.0051(12) 0.0316(17) 0.0040(15)
C35 0.083(2) 0.0391(15) 0.0276(13) -0.0046(11) 0.0070(13) -0.0122(15)
C36 0.0469(15) 0.0354(13) 0.0263(12) 0.0029(10) 0.0032(10) -0.0010(11)

loop_
_atom_type_symbol
_atom_type_description
_atom_type_scat_dispersion_real
_atom_type_scat_dispersion_imag
_atom_type_scat_source
C C 0.0033 0.0016 'International Tables Vol C Tables 4.2.6.8 and 6.1.1.4'
H H 0.0000 0.0000 'International Tables Vol C Tables 4.2.6.8 and 6.1.1.4'
F F 0.0171 0.0103 'International Tables Vol C Tables 4.2.6.8 and 6.1.1.4'
Ga Ga 0.2307 1.6083 'International Tables Vol C Tables 4.2.6.8 and 6.1.1.4'

loop_
_geom_angle_atom_site_label_1
_geom_angle_atom_site_label_2
_geom_angle_atom_site_label_3
_geom_angle
_geom_angle_site_symmetry_1
_geom_angle_site_symmetry_3
_geom_angle_publ_flag
C31 Ga C21 117.14(9) . . ?
C31 Ga C41 120.8(3) . . ?
C21 Ga C41 121.3(3) . . ?
C31 Ga C11 116.55(14) . . ?
C21 Ga C11 123.56(14) . . ?
C41 Ga C11 8.1(3) . . ?
C31 Ga C12 116.59(13) . . ?
C21 Ga C12 120.46(15) . . ?
C41 Ga C12 32.4(3) . . ?
C11 Ga C12 39.8(2) . . ?
C31 Ga C42 104.0(4) . . ?
C21 Ga C42 130.5(4) . . ?
C41 Ga C42 39.1(5) . . ?
C11 Ga C42 45.1(4) . . ?
C12 Ga C42 12.7(4) . . ?
C15 C11 C12 109.7(6) . . ?
C15 C11 C111 123.3(6) . . ?
C12 C11 C111 122.5(4) . . ?
C15 C11 Ga 100.6(5) . . ?
C12 C11 Ga 70.3(3) . . ?
C111 C11 Ga 115.9(3) . . ?
C13 C12 C11 105.6(5) . . ?
C13 C12 C121 125.3(5) . . ?
C11 C12 C121 126.3(4) . . ?
C13 C12 Ga 97.8(4) . . ?
C11 C12 Ga 69.9(3) . . ?
C121 C12 Ga 113.9(3) . . ?
C12 C13 C14 110.5(5) . . ?
C12 C13 C131 124.4(5) . . ?
C14 C13 C131 125.2(5) . . ?
C141 C14 C15 126.6(9) . . ?
C141 C14 C13 125.7(5) . . ?
C15 C14 C13 107.6(7) . . ?
C151 C15 C11 126.0(8) . . ?
C151 C15 C14 127.3(7) . . ?
C11 C15 C14 106.7(8) . . ?
C45 C41 C411 124.5(15) . . ?
C45 C41 C42 98.9(15) . . ?
C411 C41 C42 130.2(10) . . ?
C45 C41 Ga 93.9(12) . . ?
C411 C41 Ga 117.5(8) . . ?
C42 C41 Ga 77.7(7) . . ?
C43 C42 C41 109.2(13) . . ?
C43 C42 C421 130.2(13) . . ?
C41 C42 C421 120.1(11) . . ?
C43 C42 Ga 100.7(10) . . ?
C41 C42 Ga 63.2(7) . . ?
C421 C42 Ga 107.1(9) . . ?
C44 C43 C42 104.2(15) . . ?
C44 C43 C431 133.2(14) . . ?
C42 C43 C431 122.5(13) . . ?
C45 C44 C43 114(2) . . ?
C45 C44 C441 129(2) . . ?
C43 C44 C441 116.5(14) . . ?
C44 C45 C41 113(2) . . ?
C44 C45 C451 121.1(19) . . ?
C41 C45 C451 125.1(18) . . ?
C41 C411 H41A 109.5 . . ?
C41 C411 H41B 109.5 . . ?
H41A C411 H41B 109.5 . . ?
C41 C411 H41C 109.5 . . ?
H41A C411 H41C 109.5 . . ?
H41B C411 H41C 109.5 . . ?
C42 C421 H42A 109.5 . . ?
C42 C421 H42B 109.5 . . ?
H42A C421 H42B 109.5 . . ?
C42 C421 H42C 109.5 . . ?
H42A C421 H42C 109.5 . . ?
H42B C421 H42C 109.5 . . ?
C43 C431 H43A 109.5 . . ?
C43 C431 H43B 109.5 . . ?
H43A C431 H43B 109.5 . . ?
C43 C431 H43C 109.5 . . ?
H43A C431 H43C 109.5 . . ?
H43B C431 H43C 109.5 . . ?
C44 C441 H44A 109.5 . . ?
C44 C441 H44B 109.5 . . ?
H44A C441 H44B 109.5 . . ?
C44 C441 H44C 109.5 . . ?
H44A C441 H44C 109.5 . . ?
H44B C441 H44C 109.5 . . ?
C45 C451 H45A 109.5 . . ?
C45 C451 H45B 109.5 . . ?
H45A C451 H45B 109.5 . . ?
C45 C451 H45C 109.5 . . ?
H45A C451 H45C 109.5 . . ?
H45B C451 H45C 109.5 . . ?
C25 C21 C22 105.13(19) . . ?
C25 C21 C211 120.9(2) . . ?
C22 C21 C211 120.7(2) . . ?
C25 C21 Ga 91.38(15) . . ?
C22 C21 Ga 95.12(15) . . ?
C211 C21 Ga 117.28(16) . . ?
C23 C22 C21 107.9(2) . . ?
C23 C22 C221 128.5(2) . . ?
C21 C22 C221 123.6(2) . . ?
C22 C23 C24 109.6(2) . . ?
C22 C23 C231 127.8(2) . . ?
C24 C23 C231 122.6(2) . . ?
C25 C24 C23 108.9(2) . . ?
C25 C24 C241 126.9(2) . . ?
C23 C24 C241 124.2(2) . . ?
C24 C25 C21 108.3(2) . . ?
C24 C25 C251 127.7(2) . . ?
C21 C25 C251 123.9(2) . . ?
C21 C211 H21A 109.5 . . ?
C21 C211 H21B 109.5 . . ?
H21A C211 H21B 109.5 . . ?
C21 C211 H21C 109.5 . . ?
H21A C211 H21C 109.5 . . ?
H21B C211 H21C 109.5 . . ?
C22 C221 H22A 109.5 . . ?
C22 C221 H22B 109.5 . . ?
H22A C221 H22B 109.5 . . ?
C22 C221 H22C 109.5 . . ?
H22A C221 H22C 109.5 . . ?
H22B C221 H22C 109.5 . . ?
C23 C231 H23A 109.5 . . ?
C23 C231 H23B 109.5 . . ?
H23A C231 H23B 109.5 . . ?
C23 C231 H23C 109.5 . . ?
H23A C231 H23C 109.5 . . ?
H23B C231 H23C 109.5 . . ?
C24 C241 H24A 109.5 . . ?
C24 C241 H24B 109.5 . . ?
H24A C241 H24B 109.5 . . ?
C24 C241 H24C 109.5 . . ?
H24A C241 H24C 109.5 . . ?
H24B C241 H24C 109.5 . . ?
C25 C251 H25A 109.5 . . ?
C25 C251 H25B 109.5 . . ?
H25A C251 H25B 109.5 . . ?
C25 C251 H25C 109.5 . . ?
H25A C251 H25C 109.5 . . ?
H25B C251 H25C 109.5 . . ?
C36 C31 C32 115.6(2) . . ?
C36 C31 Ga 122.90(17) . . ?
C32 C31 Ga 121.51(17) . . ?
F2 C32 C33 117.5(2) . . ?
F2 C32 C31 119.7(2) . . ?
C33 C32 C31 122.9(2) . . ?
F3 C33 C34 120.1(2) . . ?
F3 C33 C32 120.6(3) . . ?
C34 C33 C32 119.3(2) . . ?
F4 C34 C35 120.0(3) . . ?
F4 C34 C33 120.0(3) . . ?
C35 C34 C33 120.0(2) . . ?
F5 C35 C34 119.9(3) . . ?
F5 C35 C36 121.1(3) . . ?
C34 C35 C36 119.0(3) . . ?
F6 C36 C31 119.6(2) . . ?
F6 C36 C35 117.0(2) . . ?
C31 C36 C35 123.3(3) . . ?

loop_
_geom_bond_atom_site_label_1
_geom_bond_atom_site_label_2
_geom_bond_distance
_geom_bond_site_symmetry_2
_geom_bond_publ_flag
Ga C31 1.985(2) . ?
Ga C21 2.043(2) . ?
Ga C41 2.095(10) . ?
Ga C11 2.179(5) . ?
Ga C12 2.184(6) . ?
Ga C42 2.293(16) . ?
F2 C32 1.352(3) . ?
F3 C33 1.348(3) . ?
F4 C34 1.348(3) . ?
F5 C35 1.347(3) . ?
F6 C36 1.353(3) . ?
C11 C15 1.454(7) . ?
C11 C12 1.486(8) . ?
C11 C111 1.534(7) . ?
C12 C13 1.424(7) . ?
C12 C121 1.518(7) . ?
C13 C14 1.466(13) . ?
C13 C131 1.496(7) . ?
C14 C141 1.439(11) . ?
C14 C15 1.457(12) . ?
C15 C151 1.444(12) . ?
C111 H11A 0.9800 . ?
C111 H11B 0.9800 . ?
C111 H11C 0.9800 . ?
C121 H12A 0.9800 . ?
C121 H12B 0.9800 . ?
C121 H12C 0.9800 . ?
C131 H13A 0.9800 . ?
C131 H13B 0.9800 . ?
C131 H13C 0.9800 . ?
C141 H14A 0.9800 . ?
C141 H14B 0.9800 . ?
C141 H14C 0.9800 . ?
C151 H15A 0.9800 . ?
C151 H15B 0.9800 . ?
C151 H15C 0.9800 . ?
C41 C45 1.33(2) . ?
C41 C411 1.448(16) . ?
C41 C42 1.480(18) . ?
C42 C43 1.350(18) . ?
C42 C421 1.517(19) . ?
C43 C44 1.28(3) . ?
C43 C431 1.536(19) . ?
C44 C45 1.26(3) . ?
C44 C441 1.71(3) . ?
C45 C451 1.63(3) . ?
C411 H41A 0.9800 . ?
C411 H41B 0.9800 . ?
C411 H41C 0.9800 . ?
C421 H42A 0.9800 . ?
C421 H42B 0.9800 . ?
C421 H42C 0.9800 . ?
C431 H43A 0.9800 . ?
C431 H43B 0.9800 . ?
C431 H43C 0.9800 . ?
C441 H44A 0.9800 . ?
C441 H44B 0.9800 . ?
C441 H44C 0.9800 . ?
C451 H45A 0.9800 . ?
C451 H45B 0.9800 . ?
C451 H45C 0.9800 . ?
C21 C25 1.470(3) . ?
C21 C22 1.472(3) . ?
C21 C211 1.521(3) . ?
C22 C23 1.371(3) . ?
C22 C221 1.497(4) . ?
C23 C24 1.432(4) . ?
C23 C231 1.502(3) . ?
C24 C25 1.374(3) . ?
C24 C241 1.499(3) . ?
C25 C251 1.501(4) . ?
C211 H21A 0.9800 . ?
C211 H21B 0.9800 . ?
C211 H21C 0.9800 . ?
C221 H22A 0.9800 . ?
C221 H22B 0.9800 . ?
C221 H22C 0.9800 . ?
C231 H23A 0.9800 . ?
C231 H23B 0.9800 . ?
C231 H23C 0.9800 . ?
C241 H24A 0.9800 . ?
C241 H24B 0.9800 . ?
C241 H24C 0.9800 . ?
C251 H25A 0.9800 . ?
C251 H25B 0.9800 . ?
C251 H25C 0.9800 . ?
C31 C36 1.375(3) . ?
C31 C32 1.381(3) . ?
C32 C33 1.377(3) . ?
C33 C34 1.372(4) . ?
C34 C35 1.368(4) . ?
C35 C36 1.378(4) . ?

loop_
_geom_torsion_atom_site_label_1
_geom_torsion_atom_site_label_2
_geom_torsion_atom_site_label_3
_geom_torsion_atom_site_label_4
_geom_torsion
_geom_torsion_site_symmetry_1
_geom_torsion_site_symmetry_2
_geom_torsion_site_symmetry_3
_geom_torsion_site_symmetry_4
_geom_torsion_publ_flag
C31 Ga C11 C15 -6.8(5) . . . . ?
C21 Ga C11 C15 153.8(5) . . . . ?
C41 Ga C11 C15 -130(3) . . . . ?
C12 Ga C11 C15 -107.3(6) . . . . ?
C42 Ga C11 C15 -90.1(7) . . . . ?
C31 Ga C11 C12 100.5(3) . . . . ?
C21 Ga C11 C12 -98.9(3) . . . . ?
C41 Ga C11 C12 -23(3) . . . . ?
C42 Ga C11 C12 17.2(6) . . . . ?
C31 Ga C11 C111 -142.1(3) . . . . ?
C21 Ga C11 C111 18.5(4) . . . . ?
C41 Ga C11 C111 95(3) . . . . ?
C12 Ga C11 C111 117.4(4) . . . . ?
C42 Ga C11 C111 134.6(6) . . . . ?
C15 C11 C12 C13 1.8(7) . . . . ?
C111 C11 C12 C13 158.5(5) . . . . ?
Ga C11 C12 C13 -92.7(4) . . . . ?
C15 C11 C12 C121 -160.0(6) . . . . ?
C111 C11 C12 C121 -3.3(8) . . . . ?
Ga C11 C12 C121 105.5(5) . . . . ?
C15 C11 C12 Ga 94.5(5) . . . . ?
C111 C11 C12 Ga -108.8(4) . . . . ?
C31 Ga C12 C13 3.4(4) . . . . ?
C21 Ga C12 C13 -149.0(3) . . . . ?
C41 Ga C12 C13 109.6(7) . . . . ?
C11 Ga C12 C13 103.8(5) . . . . ?
C42 Ga C12 C13 -4(2) . . . . ?
C31 Ga C12 C11 -100.4(3) . . . . ?
C21 Ga C12 C11 107.2(3) . . . . ?
C41 Ga C12 C11 5.8(7) . . . . ?
C42 Ga C12 C11 -108(3) . . . . ?
C31 Ga C12 C121 137.8(3) . . . . ?
C21 Ga C12 C121 -14.6(4) . . . . ?
C41 Ga C12 C121 -116.0(7) . . . . ?
C11 Ga C12 C121 -121.9(4) . . . . ?
C42 Ga C12 C121 130(3) . . . . ?
C11 C12 C13 C14 -0.6(7) . . . . ?
C121 C12 C13 C14 161.4(6) . . . . ?
Ga C12 C13 C14 -71.9(6) . . . . ?
C11 C12 C13 C131 -179.9(5) . . . . ?
C121 C12 C13 C131 -17.9(9) . . . . ?
Ga C12 C13 C131 108.9(5) . . . . ?
C12 C13 C14 C141 176.5(7) . . . . ?
C131 C13 C14 C141 -4.3(11) . . . . ?
C12 C13 C14 C15 -0.7(9) . . . . ?
C131 C13 C14 C15 178.5(6) . . . . ?
C12 C11 C15 C151 178.6(8) . . . . ?
C111 C11 C15 C151 22.1(12) . . . . ?
Ga C11 C15 C151 -108.7(8) . . . . ?
C12 C11 C15 C14 -2.2(9) . . . . ?
C111 C11 C15 C14 -158.7(6) . . . . ?
Ga C11 C15 C14 70.5(7) . . . . ?
C141 C14 C15 C151 3.8(15) . . . . ?
C13 C14 C15 C151 -179.1(8) . . . . ?
C141 C14 C15 C11 -175.4(7) . . . . ?
C13 C14 C15 C11 1.8(9) . . . . ?
C31 Ga C41 C45 -24.9(14) . . . . ?
C21 Ga C41 C45 144.5(13) . . . . ?
C11 Ga C41 C45 36(3) . . . . ?
C12 Ga C41 C45 -116.9(14) . . . . ?
C42 Ga C41 C45 -98.3(15) . . . . ?
C31 Ga C41 C411 -157.5(6) . . . . ?
C21 Ga C41 C411 12.0(9) . . . . ?
C11 Ga C41 C411 -97(3) . . . . ?
C12 Ga C41 C411 110.6(10) . . . . ?
C42 Ga C41 C411 129.2(11) . . . . ?
C31 Ga C41 C42 73.4(7) . . . . ?
C21 Ga C41 C42 -117.2(7) . . . . ?
C11 Ga C41 C42 134(3) . . . . ?
C12 Ga C41 C42 -18.6(7) . . . . ?
C45 C41 C42 C43 -0.5(17) . . . . ?
C411 C41 C42 C43 151.7(13) . . . . ?
Ga C41 C42 C43 -92.5(12) . . . . ?
C45 C41 C42 C421 -172.8(15) . . . . ?
C411 C41 C42 C421 -21(2) . . . . ?
Ga C41 C42 C421 95.1(12) . . . . ?
C45 C41 C42 Ga 92.1(12) . . . . ?
C411 C41 C42 Ga -115.7(12) . . . . ?
C31 Ga C42 C43 -15.7(11) . . . . ?
C21 Ga C42 C43 -161.9(8) . . . . ?
C41 Ga C42 C43 106.2(13) . . . . ?
C11 Ga C42 C43 98.0(12) . . . . ?
C12 Ga C42 C43 157(3) . . . . ?
C31 Ga C42 C41 -122.0(6) . . . . ?
C21 Ga C42 C41 91.8(7) . . . . ?
C11 Ga C42 C41 -8.3(6) . . . . ?
C12 Ga C42 C41 51(2) . . . . ?
C31 Ga C42 C421 122.5(8) . . . . ?
C21 Ga C42 C421 -23.7(11) . . . . ?
C41 Ga C42 C421 -115.6(11) . . . . ?
C11 Ga C42 C421 -123.8(10) . . . . ?
C12 Ga C42 C421 -64(2) . . . . ?
C41 C42 C43 C44 -2.5(19) . . . . ?
C421 C42 C43 C44 168.8(16) . . . . ?
Ga C42 C43 C44 -67.7(15) . . . . ?
C41 C42 C43 C431 178.7(11) . . . . ?
C421 C42 C43 C431 -10(2) . . . . ?
Ga C42 C43 C431 113.5(12) . . . . ?
C42 C43 C44 C45 5(3) . . . . ?
C431 C43 C44 C45 -176.4(18) . . . . ?
C42 C43 C44 C441 177.5(14) . . . . ?
C431 C43 C44 C441 -4(3) . . . . ?
C43 C44 C45 C41 -6(3) . . . . ?
C441 C44 C45 C41 -177.1(17) . . . . ?
C43 C44 C45 C451 -178.2(18) . . . . ?
C441 C44 C45 C451 10(4) . . . . ?
C411 C41 C45 C44 -150.9(18) . . . . ?
C42 C41 C45 C44 4(2) . . . . ?
Ga C41 C45 C44 82(2) . . . . ?
C411 C41 C45 C451 21(3) . . . . ?
C42 C41 C45 C451 175.6(19) . . . . ?
Ga C41 C45 C451 -106.3(19) . . . . ?
C31 Ga C21 C25 59.86(16) . . . . ?
C41 Ga C21 C25 -109.9(3) . . . . ?
C11 Ga C21 C25 -100.68(18) . . . . ?
C12 Ga C21 C25 -147.9(2) . . . . ?
C42 Ga C21 C25 -157.5(5) . . . . ?
C31 Ga C21 C22 -45.46(18) . . . . ?
C41 Ga C21 C22 144.7(3) . . . . ?
C11 Ga C21 C22 154.00(17) . . . . ?
C12 Ga C21 C22 106.8(2) . . . . ?
C42 Ga C21 C22 97.2(5) . . . . ?
C31 Ga C21 C211 -173.98(19) . . . . ?
C41 Ga C21 C211 16.2(4) . . . . ?
C11 Ga C21 C211 25.5(3) . . . . ?
C12 Ga C21 C211 -21.7(3) . . . . ?
C42 Ga C21 C211 -31.3(6) . . . . ?
C25 C21 C22 C23 -4.5(3) . . . . ?
C211 C21 C22 C23 -145.6(2) . . . . ?
Ga C21 C22 C23 88.37(18) . . . . ?
C25 C21 C22 C221 173.9(2) . . . . ?
C211 C21 C22 C221 32.8(4) . . . . ?
Ga C21 C22 C221 -93.2(2) . . . . ?
C21 C22 C23 C24 3.2(3) . . . . ?
C221 C22 C23 C24 -175.1(2) . . . . ?
C21 C22 C23 C231 -173.5(2) . . . . ?
C221 C22 C23 C231 8.2(4) . . . . ?
C22 C23 C24 C25 -0.6(3) . . . . ?
C231 C23 C24 C25 176.3(2) . . . . ?
C22 C23 C24 C241 -178.9(2) . . . . ?
C231 C23 C24 C241 -2.0(4) . . . . ?
C23 C24 C25 C21 -2.3(3) . . . . ?
C241 C24 C25 C21 176.0(2) . . . . ?
C23 C24 C25 C251 175.2(3) . . . . ?
C241 C24 C25 C251 -6.5(4) . . . . ?
C22 C21 C25 C24 4.1(3) . . . . ?
C211 C21 C25 C24 145.1(2) . . . . ?
Ga C21 C25 C24 -91.59(18) . . . . ?
C22 C21 C25 C251 -173.5(2) . . . . ?
C211 C21 C25 C251 -32.5(4) . . . . ?
Ga C21 C25 C251 90.8(3) . . . . ?
C21 Ga C31 C36 -95.9(2) . . . . ?
C41 Ga C31 C36 74.0(4) . . . . ?
C11 Ga C31 C36 66.1(2) . . . . ?
C12 Ga C31 C36 110.8(3) . . . . ?
C42 Ga C31 C36 112.5(5) . . . . ?
C21 Ga C31 C32 82.0(2) . . . . ?
C41 Ga C31 C32 -108.2(4) . . . . ?
C11 Ga C31 C32 -116.1(2) . . . . ?
C12 Ga C31 C32 -71.4(3) . . . . ?
C42 Ga C31 C32 -69.6(5) . . . . ?
C36 C31 C32 F2 179.8(2) . . . . ?
Ga C31 C32 F2 1.9(3) . . . . ?
C36 C31 C32 C33 0.7(3) . . . . ?
Ga C31 C32 C33 -177.24(18) . . . . ?
F2 C32 C33 F3 -0.6(3) . . . . ?
C31 C32 C33 F3 178.5(2) . . . . ?
F2 C32 C33 C34 179.7(2) . . . . ?
C31 C32 C33 C34 -1.2(4) . . . . ?
F3 C33 C34 F4 0.8(4) . . . . ?
C32 C33 C34 F4 -179.5(2) . . . . ?
F3 C33 C34 C35 -179.0(2) . . . . ?
C32 C33 C34 C35 0.7(4) . . . . ?
F4 C34 C35 F5 0.5(4) . . . . ?
C33 C34 C35 F5 -179.7(2) . . . . ?
F4 C34 C35 C36 -179.6(2) . . . . ?
C33 C34 C35 C36 0.2(4) . . . . ?
C32 C31 C36 F6 -178.3(2) . . . . ?
Ga C31 C36 F6 -0.4(3) . . . . ?
C32 C31 C36 C35 0.2(3) . . . . ?
Ga C31 C36 C35 178.1(2) . . . . ?
F5 C35 C36 F6 -2.2(4) . . . . ?
C34 C35 C36 F6 177.9(2) . . . . ?
F5 C35 C36 C31 179.3(2) . . . . ?
C34 C35 C36 C31 -0.6(4) . . . . ?
